data_9004919
loop_
_publ_author_name
'Graetsch, H. A.'
'Schreyer, W.'

_publ_section_title
;
 Rietveld refinement of synthetic monoclinic NaBSiO4
;
_journal_name_full 'The Canadian Mineralogist'
_journal_page_first 759
_journal_page_last 767
_journal_paper_doi 10.2113/gscanmin.43.2.759
_journal_volume 43
_journal_year 2005
_chemical_formula_structural NaBSiO4
_chemical_formula_sum 'B Na O4 Si'
_space_group_IT_number 14
_symmetry_space_group_name_Hall '-P 2yn'
_symmetry_space_group_name_H-M 'P 1 21/n 1'
_cell_angle_alpha 90
_cell_angle_beta 90.081
_cell_angle_gamma 90
_cell_length_a 7.9845
_cell_length_b 7.6969
_cell_length_c 13.9432
_cell_formula_units_Z 12
_cell_volume 856.891
_database_code_amcsd 0006017
_exptl_crystal_density_diffrn 2.927
_cod_original_formula_sum 'Na B Si O4'
_cod_database_code 9004919
_amcsd_formula_title NaBSiO4

loop_
_space_group_symop_operation_xyz
x,y,z
1/2+x,1/2-y,1/2+z
1/2-x,1/2+y,1/2-z
-x,-y,-z

loop_
_atom_site_label
_atom_site_fract_x
_atom_site_fract_y
_atom_site_fract_z
Na1 0.24500 0.01000 0.25000
Na2 0.73400 0.47000 0.08020
Na3 0.77500 0.03200 0.06620
B1 -0.07740 0.16770 0.23830
B2 0.10170 0.67070 0.08070
B3 0.56550 0.82870 -0.08990
Si1 0.92120 0.78850 0.23760
Si2 0.10740 0.29230 0.07960
Si3 0.43200 0.79270 0.09210
O1 0.06520 0.76600 0.31870
O2 0.05730 0.26500 0.19110
O3 0.23780 0.77300 0.12410
O4 0.74000 0.74700 0.28440
O5 -0.05130 0.24900 0.01080
O6 0.45200 0.74400 -0.02060
O7 0.95790 0.66400 0.14660
O8 0.26330 0.16900 0.05090
O9 0.55000 0.66900 0.15720
O10 0.92400 0.98850 0.20150
O11 0.16300 0.49300 0.06390
O12 0.48990 0.99220 0.10930

loop_
_cod_related_entry_id
_cod_related_entry_database
_cod_related_entry_code
1 AMCSD 0006017
